data_9012194
loop_
_publ_author_name
'Lauriat, J. P.'
'Chevrier, G.'
'Boucherle, J. X.'

_publ_section_title
;
 Space group of U4O9 in the beta phase
 Sample: F-43m refinement
;
_journal_issue 1
_journal_name_full 'Journal of Solid State Chemistry'
_journal_page_first 80
_journal_page_last 93
_journal_paper_doi 10.1016/0022-4596(89)90034-0
_journal_volume 80
_journal_year 1989
_chemical_formula_sum 'O2.326 U'
_space_group_IT_number 216
_symmetry_space_group_name_Hall 'F -4 2 3'
_symmetry_space_group_name_H-M 'F -4 3 m'
_cell_angle_alpha 90
_cell_angle_beta 90
_cell_angle_gamma 90
_cell_formula_units_Z 4
_cell_length_a 5.44
_cell_length_b 5.44
_cell_length_c 5.44
_cell_volume 160.989
_database_code_amcsd 0013652
_exptl_crystal_density_diffrn 11.356
_cod_depositor_comments
;
 Adding _atom_site_type_symbol label and values.

 Antanas Vaitkus
 2013-03-28
;
_cod_original_formula_sum 'U O2.326'
_cod_database_code 9012194
_amcsd_formula_title U4O9

loop_
_space_group_symop_operation_xyz
x,y,z
x,1/2+y,1/2+z
1/2+x,y,1/2+z
1/2+x,1/2+y,z
-z,x,-y
-z,1/2+x,1/2-y
1/2-z,x,1/2-y
1/2-z,1/2+x,-y
-y,z,-x
-y,1/2+z,1/2-x
1/2-y,z,1/2-x
1/2-y,1/2+z,-x
-x,y,-z
-x,1/2+y,1/2-z
1/2-x,y,1/2-z
1/2-x,1/2+y,-z
x,-z,-y
x,1/2-z,1/2-y
1/2+x,-z,1/2-y
1/2+x,1/2-z,-y
z,-y,-x
z,1/2-y,1/2-x
1/2+z,-y,1/2-x
1/2+z,1/2-y,-x
y,-x,-z
y,1/2-x,1/2-z
1/2+y,-x,1/2-z
1/2+y,1/2-x,-z
x,z,y
x,1/2+z,1/2+y
1/2+x,z,1/2+y
1/2+x,1/2+z,y
z,y,x
z,1/2+y,1/2+x
1/2+z,y,1/2+x
1/2+z,1/2+y,x
y,x,z
y,1/2+x,1/2+z
1/2+y,x,1/2+z
1/2+y,1/2+x,z
-z,-x,y
-z,1/2-x,1/2+y
1/2-z,-x,1/2+y
1/2-z,1/2-x,y
-y,-z,x
-y,1/2-z,1/2+x
1/2-y,-z,1/2+x
1/2-y,1/2-z,x
-x,-y,z
-x,1/2-y,1/2+z
1/2-x,-y,1/2+z
1/2-x,1/2-y,z
z,-x,-y
z,1/2-x,1/2-y
1/2+z,-x,1/2-y
1/2+z,1/2-x,-y
y,-z,-x
y,1/2-z,1/2-x
1/2+y,-z,1/2-x
1/2+y,1/2-z,-x
x,-y,-z
x,1/2-y,1/2-z
1/2+x,-y,1/2-z
1/2+x,1/2-y,-z
-x,z,-y
-x,1/2+z,1/2-y
1/2-x,z,1/2-y
1/2-x,1/2+z,-y
-z,y,-x
-z,1/2+y,1/2-x
1/2-z,y,1/2-x
1/2-z,1/2+y,-x
-y,x,-z
-y,1/2+x,1/2-z
1/2-y,x,1/2-z
1/2-y,1/2+x,-z
-x,-z,y
-x,1/2-z,1/2+y
1/2-x,-z,1/2+y
1/2-x,1/2-z,y
-z,-y,x
-z,1/2-y,1/2+x
1/2-z,-y,1/2+x
1/2-z,1/2-y,x
-y,-x,z
-y,1/2-x,1/2+z
1/2-y,-x,1/2+z
1/2-y,1/2-x,z
z,x,y
z,1/2+x,1/2+y
1/2+z,x,1/2+y
1/2+z,1/2+x,y
y,z,x
y,1/2+z,1/2+x
1/2+y,z,1/2+x
1/2+y,1/2+z,x

loop_
_atom_site_label
_atom_site_type_symbol
_atom_site_fract_x
_atom_site_fract_y
_atom_site_fract_z
_atom_site_occupancy
_atom_site_U_iso_or_equiv
U U 0.75000 0.75000 0.75000 1.00000 0.01064
Oa O 0.00000 0.00000 0.00000 0.64000 0.02254
Ob O 0.50000 0.50000 0.50000 0.95000 0.02254
O*1 O 0.37300 0.37300 0.25000 0.05400 0.02254
O*2 O 0.31200 0.31200 0.31200 0.02200 0.02254

loop_
_cod_changelog_entry_id
_cod_changelog_entry_author
_cod_changelog_entry_date
_cod_changelog_entry_text
1
;cod-tools version 3.10.1
Id: cif_fix_AMCSD_atom_labels 10224 2024-08-07 11:09:31Z saulius
;
2024-08-07T19:40:05+03:00
;Changed the following '_atom_site_label' values:
the first duplicated label 'O*'  converted to 'O*1'
duplicated label 'O*' at index 4 converted to 'O*2'
;

loop_
_cod_related_entry_id
_cod_related_entry_database
_cod_related_entry_code
1 AMCSD 0013652
